data_1567452
loop_
_publ_author_name
'Sellin, Malte'
'Friedmann, Christian'
'Mayl\"ander, Maximilian'
'Richert, Sabine'
'Krossing, Ingo'

_publ_section_title
;
 Towards clustered carbonyl cations [M3(CO)14]2+ (M = Ru, Os): the need
 for innocent deelectronation
;
_journal_issue 32
_journal_name_full 'Chemical Science'
_journal_page_first 9147
_journal_page_last 9158
_journal_paper_doi 10.1039/D2SC02358J
_journal_volume 13
_journal_year 2022
_chemical_formula_moiety 'C24 Al2 F55 O6, C14 Cl2 F8'
_chemical_formula_sum 'C38 Al2 Cl2 F63 O6'
_chemical_formula_weight 1874.24
_chemical_properties_physical Moisture-sensitive
_space_group_crystal_system monoclinic
_space_group_IT_number 14
_space_group_name_Hall '-P 2yn'
_space_group_name_H-M_alt 'P 1 21/n 1'
_atom_sites_solution_primary direct
_audit_creation_method
;
FinalCif V98 by Daniel Kratzert, Freiburg 2022,
https://dkratzert.de/finalcif.html
;
_audit_update_record
;
2022-02-09 deposited with the CCDC.	2022-07-07 downloaded from the CCDC.
;
_cell_angle_alpha 90
_cell_angle_beta 98.81(3)
_cell_angle_gamma 90
_cell_formula_units_Z 2
_cell_length_a 14.514(9)
_cell_length_b 10.566(6)
_cell_length_c 18.161(11)
_cell_measurement_reflns_used 9931
_cell_measurement_temperature 100(2)
_cell_measurement_theta_max 26.9895
_cell_measurement_theta_min 2.2365
_cell_volume 2752(3)
_computing_cell_refinement 'SAINT V8.40B'
_computing_data_collection 'Bruker BIS 2018.9.0.3/05-Dec-2018 && APEX3_2019.1-0'
_computing_data_reduction 'SAINT V8.40B'
_computing_structure_refinement 'SHELXL-2018/3 (Sheldrick, 2018)'
_computing_structure_solution 'SHELXT 2018/2 (Sheldrick, 2018)'
_diffrn_ambient_environment N~2~
_diffrn_ambient_temperature 100(2)
_diffrn_detector CCD
_diffrn_detector_area_resol_mean 8.3
_diffrn_detector_type 'Bruker APEXII'
_diffrn_measured_fraction_theta_full 1.000
_diffrn_measured_fraction_theta_max 1.000
_diffrn_measurement_device 'three-circle diffractometer'
_diffrn_measurement_device_type 'Bruker APEX2 QUAZAR'
_diffrn_measurement_method '\w and \f scans'
_diffrn_measurement_specimen_support 'MiTeGen micromount'
_diffrn_radiation_monochromator 'mirror optics'
_diffrn_radiation_probe x-ray
_diffrn_radiation_type MoK\a
_diffrn_radiation_wavelength 0.71073
_diffrn_reflns_av_R_equivalents 0.0272
_diffrn_reflns_av_unetI/netI 0.0225
_diffrn_reflns_Laue_measured_fraction_full 1.000
_diffrn_reflns_Laue_measured_fraction_max 1.000
_diffrn_reflns_limit_h_max 18
_diffrn_reflns_limit_h_min -18
_diffrn_reflns_limit_k_max 13
_diffrn_reflns_limit_k_min -13
_diffrn_reflns_limit_l_max 23
_diffrn_reflns_limit_l_min -23
_diffrn_reflns_number 28399
_diffrn_reflns_point_group_measured_fraction_full 1.000
_diffrn_reflns_point_group_measured_fraction_max 1.000
_diffrn_reflns_theta_full 25.242
_diffrn_reflns_theta_max 27.102
_diffrn_reflns_theta_min 1.676
_diffrn_source 'microfocus sealed X-ray tube'
_diffrn_source_current 0.6
_diffrn_source_type 'Incoatec I\ms'
_diffrn_source_voltage 50.0
_exptl_absorpt_coefficient_mu 0.414
_exptl_absorpt_correction_T_max 0.7455
_exptl_absorpt_correction_T_min 0.7102
_exptl_absorpt_correction_type multi-scan
_exptl_absorpt_process_details
;
SADABS-2016/2 - Bruker AXS area detector scaling and absorption correction:
Krause, L., Herbst-Irmer, R., Sheldrick G.M. & Stalke D., J. Appl. Cryst. 48
(2015) 3-10
;
_exptl_crystal_colour blue
_exptl_crystal_density_diffrn 2.262
_exptl_crystal_description block
_exptl_crystal_F_000 1806
_exptl_crystal_recrystallization_method 'diffusion of n-pentane in 1,2,3,4-tetrafluorobenzene'
_exptl_crystal_size_max 0.23
_exptl_crystal_size_mid 0.21
_exptl_crystal_size_min 0.12
_refine_diff_density_max 1.022
_refine_diff_density_min -0.540
_refine_diff_density_rms 0.068
_refine_ls_extinction_method none
_refine_ls_goodness_of_fit_ref 1.072
_refine_ls_hydrogen_treatment undef
_refine_ls_matrix_type full
_refine_ls_number_parameters 757
_refine_ls_number_reflns 6071
_refine_ls_number_restraints 4354
_refine_ls_restrained_S_all 0.866
_refine_ls_R_factor_all 0.0542
_refine_ls_R_factor_gt 0.0421
_refine_ls_shift/su_max 0.000
_refine_ls_shift/su_mean 0.000
_refine_ls_structure_factor_coef Fsqd
_refine_ls_weighting_details 'w=1/[\s^2^(Fo^2^)+(0.0388P)^2^+4.7880P] where P=(Fo^2^+2Fc^2^)/3'
_refine_ls_weighting_scheme calc
_refine_ls_wR_factor_gt 0.0993
_refine_ls_wR_factor_ref 0.1061
_reflns_Friedel_coverage 0.000
_reflns_number_gt 4993
_reflns_number_total 6071
_reflns_threshold_expression 'I > 2\s(I)'
_cod_data_source_file d2sc02358j2.cif
_cod_data_source_block p21n_neu_a
_cod_depositor_comments 'Adding full bibliography for 1567449--1567458.cif.'
_cod_original_sg_symbol_H-M 'P 21/n'
_cod_database_code 1567452
_shelx_shelxl_version_number 2018/3
_shelx_space_group_comment
;
The symmetry employed for this shelxl refinement is uniquely defined
by the following loop, which should always be used as a source of
symmetry information in preference to the above space-group names.
They are only intended as comments.
;
_olex2_diffrn_ambient_temperature_device 'Oxford Cryostream 800'

loop_
_space_group_symop_operation_xyz
'x, y, z'
'-x+1/2, y+1/2, -z+1/2'
'-x, -y, -z'
'x-1/2, -y-1/2, z-1/2'

loop_
_atom_site_label
_atom_site_type_symbol
_atom_site_fract_x
_atom_site_fract_y
_atom_site_fract_z
_atom_site_U_iso_or_equiv
_atom_site_adp_type
_atom_site_occupancy
_atom_site_site_symmetry_order
_atom_site_calc_flag
_atom_site_refinement_flags_posn
_atom_site_refinement_flags_adp
_atom_site_refinement_flags_occupancy
_atom_site_disorder_assembly
_atom_site_disorder_group
Cl2 Cl 0.98999(6) 0.47034(7) 0.32841(4) 0.03780(19) Uani 1 1 d . . . . .
Al1 Al 0.45857(4) 0.42836(6) 0.57707(4) 0.01167(14) Uani 1 1 d . . . . .
F1 F 0.500000 0.500000 0.500000 0.0144(4) Uani 1 2 d S . P A .
F2 F 0.91686(11) 0.04463(14) 0.44376(10) 0.0307(4) Uani 1 1 d . . . . .
F3 F 0.96013(12) 0.23119(15) 0.36283(9) 0.0319(4) Uani 1 1 d . . . . .
F4 F 1.05206(10) 0.70755(15) 0.34351(8) 0.0264(3) Uani 1 1 d . . . . .
F5 F 1.08763(11) 0.92643(15) 0.40833(10) 0.0307(4) Uani 1 1 d . . . . .
C1 C 0.93657(17) 0.1569(2) 0.47619(15) 0.0238(5) Uani 1 1 d . . . . .
C2 C 0.95917(17) 0.2572(2) 0.43408(14) 0.0221(5) Uani 1 1 d . . . . .
C3 C 0.97908(16) 0.3793(2) 0.46510(13) 0.0179(5) Uani 1 1 d . . . . .
C4 C 0.99881(16) 0.4859(2) 0.42246(13) 0.0197(5) Uani 1 1 d . . . . .
C5 C 1.02210(16) 0.6054(2) 0.45568(13) 0.0179(5) Uani 1 1 d . . . . .
C6 C 1.04650(16) 0.7119(2) 0.41533(14) 0.0208(5) Uani 1 1 d . . . . .
C7 C 1.06611(17) 0.8282(2) 0.44861(15) 0.0227(5) Uani 1 1 d . . . . .
O1_1 O 0.39168(11) 0.30710(15) 0.53497(9) 0.0162(3) Uani 1 1 d D U . . .
C1_1 C 0.32891(16) 0.2171(2) 0.54722(13) 0.0174(5) Uani 1 1 d D U . . .
C2_1 C 0.3619(2) 0.1470(3) 0.62166(17) 0.0360(7) Uani 1 1 d D U . . .
F1_1 F 0.43415(14) 0.0719(2) 0.61489(17) 0.0759(8) Uani 1 1 d D U . . .
F2_1 F 0.29638(12) 0.07463(18) 0.64329(11) 0.0442(5) Uani 1 1 d D U . . .
F3_1 F 0.39334(16) 0.2279(3) 0.67495(10) 0.0682(8) Uani 1 1 d D U . . .
C3_1 C 0.23227(19) 0.2766(3) 0.55154(19) 0.0355(7) Uani 1 1 d D U . . .
F4_1 F 0.21194(13) 0.3662(2) 0.50182(16) 0.0720(8) Uani 1 1 d D U . . .
F5_1 F 0.23130(15) 0.3312(2) 0.61812(14) 0.0622(7) Uani 1 1 d D U . . .
F6_1 F 0.16314(11) 0.19177(16) 0.54344(11) 0.0403(4) Uani 1 1 d D U . . .
C4_1 C 0.3209(2) 0.1204(3) 0.48261(18) 0.0428(8) Uani 1 1 d D U . . .
F7_1 F 0.2699(2) 0.1718(3) 0.42191(11) 0.0860(10) Uani 1 1 d D U . . .
F8_1 F 0.27587(14) 0.01528(17) 0.49658(12) 0.0479(5) Uani 1 1 d D U . . .
F9_1 F 0.40207(18) 0.0913(2) 0.46594(17) 0.0864(10) Uani 1 1 d D U . . .
O1_2 O 0.3884(7) 0.5363(7) 0.6118(4) 0.0154(15) Uani 0.810(3) 1 d D U P A 1
C1_2 C 0.3803(3) 0.6282(5) 0.6628(3) 0.0160(9) Uani 0.810(3) 1 d D U P A 1
C2_2 C 0.2855(3) 0.6958(4) 0.6379(3) 0.0277(9) Uani 0.810(3) 1 d D U P A 1
F1_2 F 0.28977(19) 0.7727(2) 0.58028(13) 0.0407(6) Uani 0.810(3) 1 d D U P A 1
F2_2 F 0.2568(5) 0.7632(5) 0.6921(4) 0.0396(11) Uani 0.810(3) 1 d D U P A 1
F3_2 F 0.21893(14) 0.6108(2) 0.61506(15) 0.0382(6) Uani 0.810(3) 1 d D U P A 1
C3_2 C 0.3804(3) 0.5671(4) 0.7406(2) 0.0229(9) Uani 0.810(3) 1 d D U P A 1
F4_2 F 0.45070(18) 0.4863(2) 0.75643(11) 0.0360(6) Uani 0.810(3) 1 d D U P A 1
F5_2 F 0.30177(18) 0.5033(2) 0.74222(12) 0.0369(6) Uani 0.810(3) 1 d D U P A 1
F6_2 F 0.3882(5) 0.6535(7) 0.7959(4) 0.0274(14) Uani 0.810(3) 1 d D U P A 1
C4_2 C 0.4601(3) 0.7265(4) 0.6658(2) 0.0237(9) Uani 0.810(3) 1 d D U P A 1
F7_2 F 0.53927(13) 0.6813(2) 0.70424(11) 0.0321(5) Uani 0.810(3) 1 d D U P A 1
F8_2 F 0.4400(5) 0.8347(7) 0.6980(4) 0.0330(13) Uani 0.810(3) 1 d D U P A 1
F9_2 F 0.47717(19) 0.7519(2) 0.59751(12) 0.0402(7) Uani 0.810(3) 1 d D U P A 1
O1_3 O 0.5536(4) 0.3879(8) 0.6399(5) 0.0170(16) Uani 0.809(4) 1 d D U P A 1
C1_3 C 0.6448(3) 0.3547(4) 0.6554(2) 0.0165(9) Uani 0.809(4) 1 d D U P A 1
C2_3 C 0.6748(2) 0.3570(3) 0.74146(16) 0.0239(7) Uani 0.809(4) 1 d D U P A 1
F1_3 F 0.6834(5) 0.4750(5) 0.7663(2) 0.0346(11) Uani 0.809(4) 1 d D U P A 1
F2_3 F 0.75638(18) 0.2981(3) 0.76168(16) 0.0349(6) Uani 0.809(4) 1 d D U P A 1
F3_3 F 0.6109(4) 0.3012(7) 0.7754(3) 0.0338(10) Uani 0.809(4) 1 d D U P A 1
C3_3 C 0.6591(2) 0.2192(3) 0.62574(18) 0.0242(7) Uani 0.809(4) 1 d D U P A 1
F4_3 F 0.6095(5) 0.2047(7) 0.5581(4) 0.0308(12) Uani 0.809(4) 1 d D U P A 1
F5_3 F 0.6307(2) 0.1312(2) 0.66951(17) 0.0334(6) Uani 0.809(4) 1 d D U P A 1
F6_3 F 0.7482(5) 0.1951(7) 0.6206(5) 0.0350(14) Uani 0.809(4) 1 d D U P A 1
C4_3 C 0.7057(2) 0.4503(3) 0.61861(17) 0.0210(7) Uani 0.809(4) 1 d D U P A 1
F7_3 F 0.6992(2) 0.4255(3) 0.54549(17) 0.0278(7) Uani 0.809(4) 1 d D U P A 1
F8_3 F 0.79545(14) 0.4466(2) 0.64782(15) 0.0316(6) Uani 0.809(4) 1 d D U P A 1
F9_3 F 0.6749(4) 0.5670(5) 0.6247(3) 0.0275(8) Uani 0.809(4) 1 d D U P A 1
O1_4 O 0.5544(15) 0.395(4) 0.639(2) 0.020(7) Uani 0.191(4) 1 d D U P A 2
C1_4 C 0.6430(11) 0.3525(13) 0.6609(7) 0.019(3) Uani 0.191(4) 1 d D U P A 2
C2_4 C 0.7058(7) 0.4669(11) 0.6887(7) 0.033(3) Uani 0.191(4) 1 d D U P A 2
F1_4 F 0.691(2) 0.505(2) 0.7554(10) 0.042(5) Uani 0.191(4) 1 d D U P A 2
F2_4 F 0.7953(6) 0.4386(13) 0.6919(9) 0.054(4) Uani 0.191(4) 1 d D U P A 2
F3_4 F 0.688(2) 0.564(2) 0.6422(12) 0.045(5) Uani 0.191(4) 1 d D U P A 2
C3_4 C 0.6783(8) 0.2888(11) 0.5934(6) 0.024(3) Uani 0.191(4) 1 d D U P A 2
F4_4 F 0.6102(19) 0.222(3) 0.5536(16) 0.033(6) Uani 0.191(4) 1 d D U P A 2
F5_4 F 0.7048(12) 0.3754(13) 0.5477(9) 0.044(4) Uani 0.191(4) 1 d D U P A 2
F6_4 F 0.7511(17) 0.213(3) 0.6122(17) 0.026(4) Uani 0.191(4) 1 d D U P A 2
C4_4 C 0.6444(8) 0.2544(12) 0.7244(6) 0.033(3) Uani 0.191(4) 1 d D U P A 2
F7_4 F 0.6094(11) 0.1437(11) 0.6985(8) 0.048(3) Uani 0.191(4) 1 d D U P A 2
F8_4 F 0.7311(8) 0.2365(14) 0.7594(7) 0.048(3) Uani 0.191(4) 1 d D U P A 2
F9_4 F 0.5939(18) 0.294(3) 0.7751(13) 0.052(7) Uani 0.191(4) 1 d D U P A 2
O1_5 O 0.392(3) 0.538(3) 0.6100(19) 0.022(8) Uani 0.190(3) 1 d D U P A 2
C1_5 C 0.3839(10) 0.6301(19) 0.6610(10) 0.022(4) Uani 0.190(3) 1 d D U P A 2
C2_5 C 0.4112(9) 0.5776(14) 0.7411(9) 0.027(4) Uani 0.190(3) 1 d D U P A 2
F1_5 F 0.5033(6) 0.5691(8) 0.7586(4) 0.031(2) Uani 0.190(3) 1 d D U P A 2
F2_5 F 0.381(2) 0.653(3) 0.7915(19) 0.037(7) Uani 0.190(3) 1 d D U P A 2
F3_5 F 0.3753(10) 0.4642(9) 0.7481(5) 0.048(4) Uani 0.190(3) 1 d D U P A 2
C3_5 C 0.2815(11) 0.6774(17) 0.6510(9) 0.039(4) Uani 0.190(3) 1 d D U P A 2
F4_5 F 0.2481(8) 0.6943(13) 0.5793(6) 0.055(4) Uani 0.190(3) 1 d D U P A 2
F5_5 F 0.2259(7) 0.5946(11) 0.6780(8) 0.057(3) Uani 0.190(3) 1 d D U P A 2
F6_5 F 0.276(2) 0.787(2) 0.6867(18) 0.044(6) Uani 0.190(3) 1 d D U P A 2
C4_5 C 0.4481(10) 0.7420(16) 0.6472(8) 0.029(4) Uani 0.190(3) 1 d D U P A 2
F7_5 F 0.4114(9) 0.8075(9) 0.5875(5) 0.044(3) Uani 0.190(3) 1 d D U P A 2
F8_5 F 0.461(2) 0.824(3) 0.7034(13) 0.030(5) Uani 0.190(3) 1 d D U P A 2
F9_5 F 0.5306(7) 0.6997(9) 0.6357(6) 0.040(3) Uani 0.190(3) 1 d D U P A 2

loop_
_atom_site_aniso_label
_atom_site_aniso_U_11
_atom_site_aniso_U_22
_atom_site_aniso_U_33
_atom_site_aniso_U_23
_atom_site_aniso_U_13
_atom_site_aniso_U_12
Cl2 0.0571(5) 0.0358(4) 0.0201(3) -0.0006(3) 0.0043(3) -0.0160(3)
Al1 0.0108(3) 0.0120(3) 0.0124(3) 0.0002(2) 0.0025(2) -0.0002(2)
F1 0.0150(9) 0.0143(9) 0.0145(8) 0.0013(7) 0.0043(7) -0.0007(7)
F2 0.0290(8) 0.0150(7) 0.0489(10) -0.0050(7) 0.0084(7) -0.0029(6)
F3 0.0410(10) 0.0269(8) 0.0287(8) -0.0076(7) 0.0086(7) -0.0031(7)
F4 0.0278(8) 0.0273(8) 0.0251(7) 0.0081(6) 0.0066(6) 0.0023(6)
F5 0.0248(8) 0.0231(8) 0.0461(10) 0.0084(7) 0.0114(7) 0.0011(6)
C1 0.0150(12) 0.0168(12) 0.0393(15) 0.0000(11) 0.0036(10) 0.0008(9)
C2 0.0138(11) 0.0241(13) 0.0280(13) -0.0017(10) 0.0020(9) 0.0022(10)
C3 0.0106(10) 0.0178(11) 0.0246(12) 0.0009(9) 0.0009(9) 0.0011(9)
C4 0.0146(11) 0.0244(13) 0.0197(11) 0.0011(10) 0.0016(9) -0.0003(9)
C5 0.0106(10) 0.0199(12) 0.0230(12) 0.0030(9) 0.0017(9) 0.0031(9)
C6 0.0131(11) 0.0241(13) 0.0252(12) 0.0058(10) 0.0029(9) 0.0043(9)
C7 0.0138(11) 0.0188(12) 0.0361(14) 0.0075(11) 0.0059(10) 0.0029(9)
O1_1 0.0158(8) 0.0148(8) 0.0183(8) -0.0007(6) 0.0038(6) -0.0042(6)
C1_1 0.0148(11) 0.0146(11) 0.0233(11) 0.0011(9) 0.0045(9) -0.0034(9)
C2_1 0.0300(15) 0.0393(17) 0.0372(15) 0.0181(13) 0.0000(12) -0.0127(13)
F1_1 0.0303(11) 0.0630(15) 0.134(2) 0.0659(15) 0.0124(12) 0.0102(10)
F2_1 0.0360(10) 0.0484(11) 0.0487(11) 0.0255(9) 0.0079(8) -0.0148(8)
F3_1 0.0736(15) 0.0981(18) 0.0276(10) 0.0192(11) -0.0092(9) -0.0520(14)
C3_1 0.0192(13) 0.0207(14) 0.068(2) 0.0079(13) 0.0110(13) -0.0021(10)
F4_1 0.0224(9) 0.0514(13) 0.140(2) 0.0563(14) 0.0057(11) 0.0059(9)
F5_1 0.0561(13) 0.0403(11) 0.1032(18) -0.0320(12) 0.0536(13) -0.0162(10)
F6_1 0.0175(8) 0.0318(9) 0.0715(13) 0.0090(9) 0.0062(8) -0.0081(7)
C4_1 0.060(2) 0.0330(16) 0.0409(17) -0.0189(13) 0.0254(15) -0.0287(15)
F7_1 0.139(2) 0.0861(18) 0.0268(10) -0.0043(11) -0.0075(12) -0.0718(18)
F8_1 0.0563(12) 0.0270(9) 0.0679(13) -0.0212(9) 0.0327(10) -0.0251(9)
F9_1 0.0923(18) 0.0510(14) 0.140(2) -0.0616(15) 0.0943(18) -0.0429(13)
O1_2 0.016(3) 0.018(3) 0.014(2) -0.002(2) 0.005(3) 0.003(2)
C1_2 0.0170(17) 0.015(2) 0.016(2) -0.0033(16) 0.0053(16) 0.0005(16)
C2_2 0.025(2) 0.025(2) 0.033(2) -0.0067(16) 0.0017(17) 0.0088(16)
F1_2 0.0524(16) 0.0303(13) 0.0364(12) 0.0044(10) -0.0024(10) 0.0188(12)
F2_2 0.029(2) 0.042(2) 0.0492(19) -0.0192(18) 0.0104(15) 0.0161(17)
F3_2 0.0155(10) 0.0387(13) 0.0580(17) -0.0171(12) -0.0016(10) 0.0056(9)
C3_2 0.030(2) 0.022(2) 0.0194(17) -0.0033(14) 0.0123(16) -0.0004(15)
F4_2 0.0519(15) 0.0364(14) 0.0213(10) 0.0085(9) 0.0104(10) 0.0189(13)
F5_2 0.0471(15) 0.0350(12) 0.0346(11) -0.0078(9) 0.0256(11) -0.0185(11)
F6_2 0.033(2) 0.033(3) 0.019(2) -0.010(2) 0.0116(17) -0.0069(19)
C4_2 0.0282(18) 0.024(2) 0.0201(19) -0.0028(15) 0.0077(14) -0.0067(15)
F7_2 0.0214(10) 0.0395(12) 0.0350(12) -0.0139(9) 0.0033(8) -0.0038(8)
F8_2 0.045(3) 0.0188(17) 0.0342(18) -0.0076(13) 0.0033(15) -0.0047(16)
F9_2 0.0560(17) 0.0429(15) 0.0249(11) -0.0017(10) 0.0166(11) -0.0246(14)
O1_3 0.013(2) 0.022(3) 0.016(3) 0.003(2) 0.000(2) 0.0040(18)
C1_3 0.014(2) 0.019(2) 0.0148(17) 0.0018(14) -0.0020(15) 0.0017(16)
C2_3 0.0197(15) 0.0313(18) 0.0191(14) 0.0021(13) -0.0015(11) 0.0031(13)
F1_3 0.037(2) 0.040(2) 0.0249(13) -0.0116(12) -0.0026(11) -0.0012(17)
F2_3 0.0246(12) 0.0497(17) 0.0266(11) 0.0083(13) -0.0080(9) 0.0111(11)
F3_3 0.0318(16) 0.052(2) 0.0184(17) 0.0111(14) 0.0049(11) 0.0000(14)
C3_3 0.0194(15) 0.0229(16) 0.0301(16) -0.0003(13) 0.0031(12) 0.0028(12)
F4_3 0.033(2) 0.0273(17) 0.030(2) -0.0090(13) -0.0016(16) 0.0020(14)
F5_3 0.0354(14) 0.0196(11) 0.0447(17) 0.0084(11) 0.0042(12) -0.0001(10)
F6_3 0.0240(19) 0.031(2) 0.050(3) -0.0033(16) 0.0074(15) 0.0128(17)
C4_3 0.0153(14) 0.0248(16) 0.0227(14) 0.0011(12) 0.0021(11) 0.0012(12)
F7_3 0.0281(12) 0.0356(17) 0.0216(11) 0.0041(12) 0.0095(9) 0.0004(13)
F8_3 0.0137(10) 0.0387(13) 0.0413(14) 0.0045(12) 0.0005(10) -0.0030(8)
F9_3 0.0284(18) 0.0193(14) 0.0354(16) 0.0034(11) 0.0062(13) -0.0008(11)
O1_4 0.010(8) 0.028(14) 0.021(16) -0.005(11) 0.003(8) 0.003(8)
C1_4 0.010(7) 0.018(7) 0.029(7) -0.004(5) 0.008(6) 0.004(5)
C2_4 0.015(5) 0.031(6) 0.052(7) -0.013(5) 0.004(5) -0.003(4)
F1_4 0.028(7) 0.039(10) 0.055(8) -0.027(7) -0.004(7) -0.004(8)
F2_4 0.017(4) 0.066(8) 0.077(9) -0.040(8) 0.000(5) -0.005(4)
F3_4 0.040(10) 0.022(6) 0.076(12) -0.010(6) 0.021(9) -0.006(5)
C3_4 0.017(5) 0.027(6) 0.029(6) -0.007(4) 0.006(4) -0.001(4)
F4_4 0.024(8) 0.047(13) 0.028(9) -0.025(9) 0.006(6) -0.002(7)
F5_4 0.051(7) 0.046(8) 0.041(6) 0.008(6) 0.031(5) 0.013(6)
F6_4 0.015(6) 0.023(7) 0.039(9) -0.018(6) 0.005(6) 0.001(4)
C4_4 0.031(6) 0.040(6) 0.028(6) 0.006(5) 0.000(5) 0.009(5)
F7_4 0.062(9) 0.033(5) 0.052(9) 0.014(5) 0.015(6) 0.001(5)
F8_4 0.040(6) 0.064(9) 0.034(6) 0.010(7) -0.010(5) 0.022(6)
F9_4 0.066(13) 0.050(11) 0.048(10) 0.024(7) 0.034(10) 0.024(10)
O1_5 0.020(16) 0.022(12) 0.022(11) -0.009(12) -0.003(12) 0.003(10)
C1_5 0.028(6) 0.022(8) 0.018(8) -0.003(6) 0.005(6) 0.007(6)
C2_5 0.040(6) 0.021(7) 0.022(6) -0.003(5) 0.006(6) -0.007(6)
F1_5 0.042(5) 0.029(5) 0.019(4) -0.003(3) -0.003(3) 0.010(4)
F2_5 0.056(15) 0.035(12) 0.023(10) -0.002(9) 0.013(10) 0.006(11)
F3_5 0.092(11) 0.030(5) 0.023(5) -0.003(4) 0.016(6) -0.032(6)
C3_5 0.028(7) 0.039(8) 0.049(8) -0.020(6) -0.001(6) 0.008(6)
F4_5 0.044(7) 0.060(9) 0.054(6) -0.023(5) -0.015(5) 0.035(7)
F5_5 0.029(5) 0.059(7) 0.088(9) -0.032(6) 0.021(6) -0.008(5)
F6_5 0.040(14) 0.039(8) 0.053(9) -0.022(7) 0.007(8) 0.012(7)
C4_5 0.045(7) 0.022(7) 0.021(7) -0.004(5) 0.008(6) -0.002(5)
F7_5 0.084(8) 0.026(5) 0.023(4) 0.002(3) 0.005(4) 0.003(5)
F8_5 0.049(14) 0.022(7) 0.023(6) -0.006(5) 0.014(7) -0.004(7)
F9_5 0.043(5) 0.031(5) 0.051(7) -0.008(4) 0.023(5) -0.007(4)

loop_
_atom_type_symbol
_atom_type_description
_atom_type_scat_dispersion_real
_atom_type_scat_dispersion_imag
_atom_type_scat_source
C C 0.0033 0.0016 'International Tables Vol C Tables 4.2.6.8 and 6.1.1.4'
O O 0.0106 0.0060 'International Tables Vol C Tables 4.2.6.8 and 6.1.1.4'
F F 0.0171 0.0103 'International Tables Vol C Tables 4.2.6.8 and 6.1.1.4'
Al Al 0.0645 0.0514 'International Tables Vol C Tables 4.2.6.8 and 6.1.1.4'
Cl Cl 0.1484 0.1585 'International Tables Vol C Tables 4.2.6.8 and 6.1.1.4'

loop_
_geom_angle_atom_site_label_1
_geom_angle_atom_site_label_2
_geom_angle_atom_site_label_3
_geom_angle
_geom_angle_site_symmetry_1
_geom_angle_site_symmetry_3
_geom_angle_publ_flag
O1_5 Al1 O1_4 111.5(18) . . ?
O1_3 Al1 O1_2 112.7(4) . . ?
O1_5 Al1 O1_1 110.9(13) . . ?
O1_4 Al1 O1_1 119.6(13) . . ?
O1_3 Al1 O1_1 117.1(3) . . ?
O1_2 Al1 O1_1 109.5(3) . . ?
O1_5 Al1 F1 105.7(14) . . ?
O1_4 Al1 F1 105.7(12) . . ?
O1_3 Al1 F1 107.3(3) . . ?
O1_2 Al1 F1 107.4(3) . . ?
O1_1 Al1 F1 101.77(7) . . ?
Al1 F1 Al1 180.0 3_666 . ?
F2 C1 C2 119.5(2) . . ?
F2 C1 C7 120.0(2) . 3_766 ?
C2 C1 C7 120.5(2) . 3_766 ?
F3 C2 C1 115.0(2) . . ?
F3 C2 C3 123.0(2) . . ?
C1 C2 C3 122.1(2) . . ?
C2 C3 C4 123.4(2) . . ?
C2 C3 C5 117.5(2) . 3_766 ?
C4 C3 C5 119.1(2) . 3_766 ?
C5 C4 C3 121.9(2) . . ?
C5 C4 Cl2 119.30(19) . . ?
C3 C4 Cl2 118.73(19) . . ?
C6 C5 C4 123.3(2) . . ?
C6 C5 C3 117.8(2) . 3_766 ?
C4 C5 C3 118.9(2) . 3_766 ?
F4 C6 C7 115.1(2) . . ?
F4 C6 C5 122.8(2) . . ?
C7 C6 C5 122.1(2) . . ?
F5 C7 C6 120.2(2) . . ?
F5 C7 C1 119.8(2) . 3_766 ?
C6 C7 C1 120.0(2) . 3_766 ?
C1_1 O1_1 Al1 142.93(15) . . ?
O1_1 C1_1 C4_1 108.2(2) . . ?
O1_1 C1_1 C3_1 111.1(2) . . ?
C4_1 C1_1 C3_1 110.0(2) . . ?
O1_1 C1_1 C2_1 110.58(19) . . ?
C4_1 C1_1 C2_1 108.8(2) . . ?
C3_1 C1_1 C2_1 108.1(2) . . ?
F3_1 C2_1 F2_1 109.9(3) . . ?
F3_1 C2_1 F1_1 105.3(3) . . ?
F2_1 C2_1 F1_1 107.1(3) . . ?
F3_1 C2_1 C1_1 110.8(2) . . ?
F2_1 C2_1 C1_1 113.2(2) . . ?
F1_1 C2_1 C1_1 110.2(3) . . ?
F4_1 C3_1 F6_1 108.8(2) . . ?
F4_1 C3_1 F5_1 106.1(3) . . ?
F6_1 C3_1 F5_1 106.0(2) . . ?
F4_1 C3_1 C1_1 111.6(2) . . ?
F6_1 C3_1 C1_1 113.1(2) . . ?
F5_1 C3_1 C1_1 110.8(2) . . ?
F9_1 C4_1 F8_1 109.7(3) . . ?
F9_1 C4_1 F7_1 108.0(3) . . ?
F8_1 C4_1 F7_1 105.6(3) . . ?
F9_1 C4_1 C1_1 111.6(3) . . ?
F8_1 C4_1 C1_1 112.9(2) . . ?
F7_1 C4_1 C1_1 108.8(3) . . ?
C1_2 O1_2 Al1 147.7(7) . . ?
O1_2 C1_2 C4_2 111.1(5) . . ?
O1_2 C1_2 C2_2 107.2(5) . . ?
C4_2 C1_2 C2_2 109.0(3) . . ?
O1_2 C1_2 C3_2 109.5(4) . . ?
C4_2 C1_2 C3_2 110.5(3) . . ?
C2_2 C1_2 C3_2 109.5(3) . . ?
F2_2 C2_2 F1_2 108.1(5) . . ?
F2_2 C2_2 F3_2 107.2(4) . . ?
F1_2 C2_2 F3_2 106.5(4) . . ?
F2_2 C2_2 C1_2 113.2(5) . . ?
F1_2 C2_2 C1_2 111.3(3) . . ?
F3_2 C2_2 C1_2 110.3(3) . . ?
F4_2 C3_2 F5_2 107.6(3) . . ?
F4_2 C3_2 F6_2 107.4(5) . . ?
F5_2 C3_2 F6_2 107.6(4) . . ?
F4_2 C3_2 C1_2 111.0(3) . . ?
F5_2 C3_2 C1_2 110.4(3) . . ?
F6_2 C3_2 C1_2 112.6(5) . . ?
F9_2 C4_2 F8_2 108.7(5) . . ?
F9_2 C4_2 F7_2 107.0(3) . . ?
F8_2 C4_2 F7_2 107.7(4) . . ?
F9_2 C4_2 C1_2 110.3(3) . . ?
F8_2 C4_2 C1_2 112.1(5) . . ?
F7_2 C4_2 C1_2 110.9(3) . . ?
C1_3 O1_3 Al1 150.2(7) . . ?
O1_3 C1_3 C3_3 110.2(5) . . ?
O1_3 C1_3 C2_3 108.6(5) . . ?
C3_3 C1_3 C2_3 109.3(3) . . ?
O1_3 C1_3 C4_3 110.0(5) . . ?
C3_3 C1_3 C4_3 109.5(3) . . ?
C2_3 C1_3 C4_3 109.2(3) . . ?
F1_3 C2_3 F3_3 107.2(4) . . ?
F1_3 C2_3 F2_3 108.1(4) . . ?
F3_3 C2_3 F2_3 108.5(4) . . ?
F1_3 C2_3 C1_3 110.7(3) . . ?
F3_3 C2_3 C1_3 110.5(3) . . ?
F2_3 C2_3 C1_3 111.6(3) . . ?
F5_3 C3_3 F4_3 107.3(4) . . ?
F5_3 C3_3 F6_3 107.4(4) . . ?
F4_3 C3_3 F6_3 107.8(5) . . ?
F5_3 C3_3 C1_3 111.6(3) . . ?
F4_3 C3_3 C1_3 110.1(5) . . ?
F6_3 C3_3 C1_3 112.5(5) . . ?
F9_3 C4_3 F8_3 108.5(4) . . ?
F9_3 C4_3 F7_3 107.0(3) . . ?
F8_3 C4_3 F7_3 107.7(3) . . ?
F9_3 C4_3 C1_3 110.4(3) . . ?
F8_3 C4_3 C1_3 113.3(3) . . ?
F7_3 C4_3 C1_3 109.8(3) . . ?
C1_4 O1_4 Al1 155(3) . . ?
O1_4 C1_4 C4_4 110.0(17) . . ?
O1_4 C1_4 C2_4 108.6(18) . . ?
C4_4 C1_4 C2_4 109.8(10) . . ?
O1_4 C1_4 C3_4 108.9(18) . . ?
C4_4 C1_4 C3_4 109.2(10) . . ?
C2_4 C1_4 C3_4 110.2(10) . . ?
F2_4 C2_4 F1_4 109.1(16) . . ?
F2_4 C2_4 F3_4 107.2(15) . . ?
F1_4 C2_4 F3_4 107.8(16) . . ?
F2_4 C2_4 C1_4 111.2(10) . . ?
F1_4 C2_4 C1_4 111.0(14) . . ?
F3_4 C2_4 C1_4 110.5(14) . . ?
F6_4 C3_4 F5_4 106.3(16) . . ?
F6_4 C3_4 F4_4 108.2(17) . . ?
F5_4 C3_4 F4_4 106.7(17) . . ?
F6_4 C3_4 C1_4 113.9(15) . . ?
F5_4 C3_4 C1_4 110.9(11) . . ?
F4_4 C3_4 C1_4 110.5(15) . . ?
F9_4 C4_4 F7_4 107.4(15) . . ?
F9_4 C4_4 F8_4 107.2(15) . . ?
F7_4 C4_4 F8_4 109.0(12) . . ?
F9_4 C4_4 C1_4 111.1(15) . . ?
F7_4 C4_4 C1_4 111.3(10) . . ?
F8_4 C4_4 C1_4 110.7(11) . . ?
C1_5 O1_5 Al1 148(3) . . ?
O1_5 C1_5 C4_5 108.7(18) . . ?
O1_5 C1_5 C2_5 110.2(18) . . ?
C4_5 C1_5 C2_5 110.5(11) . . ?
O1_5 C1_5 C3_5 109.4(18) . . ?
C4_5 C1_5 C3_5 108.9(11) . . ?
C2_5 C1_5 C3_5 109.1(11) . . ?
F3_5 C2_5 F1_5 108.2(12) . . ?
F3_5 C2_5 F2_5 107.4(18) . . ?
F1_5 C2_5 F2_5 107.4(18) . . ?
F3_5 C2_5 C1_5 111.5(12) . . ?
F1_5 C2_5 C1_5 110.5(11) . . ?
F2_5 C2_5 C1_5 111.6(18) . . ?
F4_5 C3_5 F6_5 108.7(18) . . ?
F4_5 C3_5 F5_5 107.4(13) . . ?
F6_5 C3_5 F5_5 107.9(15) . . ?
F4_5 C3_5 C1_5 110.8(12) . . ?
F6_5 C3_5 C1_5 110.3(16) . . ?
F5_5 C3_5 C1_5 111.6(12) . . ?
F9_5 C4_5 F7_5 107.8(13) . . ?
F9_5 C4_5 F8_5 108.2(16) . . ?
F7_5 C4_5 F8_5 106.2(16) . . ?
F9_5 C4_5 C1_5 110.4(12) . . ?
F7_5 C4_5 C1_5 110.7(11) . . ?
F8_5 C4_5 C1_5 113.3(17) . . ?

loop_
_geom_bond_atom_site_label_1
_geom_bond_atom_site_label_2
_geom_bond_distance
_geom_bond_site_symmetry_2
_geom_bond_publ_flag
Cl2 C4 1.701(3) . ?
Al1 O1_5 1.68(3) . ?
Al1 O1_4 1.69(2) . ?
Al1 O1_3 1.705(5) . ?
Al1 O1_2 1.712(7) . ?
Al1 O1_1 1.7150(18) . ?
Al1 F1 1.7752(10) . ?
F2 C1 1.336(3) . ?
F3 C2 1.325(3) . ?
F4 C6 1.320(3) . ?
F5 C7 1.335(3) . ?
C1 C2 1.376(4) . ?
C1 C7 1.381(4) 3_766 ?
C2 C3 1.420(4) . ?
C3 C4 1.420(3) . ?
C3 C5 1.451(3) 3_766 ?
C4 C5 1.418(4) . ?
C5 C6 1.417(3) . ?
C6 C7 1.380(4) . ?
O1_1 C1_1 1.359(3) . ?
C1_1 C4_1 1.547(4) . ?
C1_1 C3_1 1.550(4) . ?
C1_1 C2_1 1.552(4) . ?
C2_1 F3_1 1.319(4) . ?
C2_1 F2_1 1.326(3) . ?
C2_1 F1_1 1.335(4) . ?
C3_1 F4_1 1.310(4) . ?
C3_1 F6_1 1.337(3) . ?
C3_1 F5_1 1.342(4) . ?
C4_1 F9_1 1.298(4) . ?
C4_1 F8_1 1.332(3) . ?
C4_1 F7_1 1.345(4) . ?
O1_2 C1_2 1.360(4) . ?
C1_2 C4_2 1.551(5) . ?
C1_2 C2_2 1.554(5) . ?
C1_2 C3_2 1.554(5) . ?
C2_2 F2_2 1.332(6) . ?
C2_2 F1_2 1.333(5) . ?
C2_2 F3_2 1.338(5) . ?
C3_2 F4_2 1.327(4) . ?
C3_2 F5_2 1.330(4) . ?
C3_2 F6_2 1.350(5) . ?
C4_2 F9_2 1.328(4) . ?
C4_2 F8_2 1.337(6) . ?
C4_2 F7_2 1.338(5) . ?
O1_3 C1_3 1.356(5) . ?
C1_3 C3_3 1.554(5) . ?
C1_3 C2_3 1.557(5) . ?
C1_3 C4_3 1.559(5) . ?
C2_3 F1_3 1.325(6) . ?
C2_3 F3_3 1.328(6) . ?
C2_3 F2_3 1.338(4) . ?
C3_3 F5_3 1.329(4) . ?
C3_3 F4_3 1.334(7) . ?
C3_3 F6_3 1.335(6) . ?
C4_3 F9_3 1.322(6) . ?
C4_3 F8_3 1.330(4) . ?
C4_3 F7_3 1.343(4) . ?
O1_4 C1_4 1.362(14) . ?
C1_4 C4_4 1.549(12) . ?
C1_4 C2_4 1.551(12) . ?
C1_4 C3_4 1.553(12) . ?
C2_4 F2_4 1.325(11) . ?
C2_4 F1_4 1.326(13) . ?
C2_4 F3_4 1.331(13) . ?
C3_4 F6_4 1.329(13) . ?
C3_4 F5_4 1.332(12) . ?
C3_4 F4_4 1.335(13) . ?
C4_4 F9_4 1.329(13) . ?
C4_4 F7_4 1.332(12) . ?
C4_4 F8_4 1.333(11) . ?
O1_5 C1_5 1.362(14) . ?
C1_5 C4_5 1.549(13) . ?
C1_5 C2_5 1.551(12) . ?
C1_5 C3_5 1.552(13) . ?
C2_5 F3_5 1.321(12) . ?
C2_5 F1_5 1.330(12) . ?
C2_5 F2_5 1.334(13) . ?
C3_5 F4_5 1.331(13) . ?
C3_5 F6_5 1.331(14) . ?
C3_5 F5_5 1.333(13) . ?
C4_5 F9_5 1.325(13) . ?
C4_5 F7_5 1.327(12) . ?
C4_5 F8_5 1.331(13) . ?

loop_
_geom_torsion_atom_site_label_1
_geom_torsion_atom_site_label_2
_geom_torsion_atom_site_label_3
_geom_torsion_atom_site_label_4
_geom_torsion
_geom_torsion_site_symmetry_1
_geom_torsion_site_symmetry_2
_geom_torsion_site_symmetry_3
_geom_torsion_site_symmetry_4
_geom_torsion_publ_flag
F2 C1 C2 F3 -0.7(3) . . . . ?
C7 C1 C2 F3 179.5(2) 3_766 . . . ?
F2 C1 C2 C3 178.8(2) . . . . ?
C7 C1 C2 C3 -1.0(4) 3_766 . . . ?
F3 C2 C3 C4 2.2(4) . . . . ?
C1 C2 C3 C4 -177.3(2) . . . . ?
F3 C2 C3 C5 -178.5(2) . . . 3_766 ?
C1 C2 C3 C5 2.0(3) . . . 3_766 ?
C2 C3 C4 C5 -177.4(2) . . . . ?
C5 C3 C4 C5 3.3(4) 3_766 . . . ?
C2 C3 C4 Cl2 5.0(3) . . . . ?
C5 C3 C4 Cl2 -174.30(17) 3_766 . . . ?
C3 C4 C5 C6 176.9(2) . . . . ?
Cl2 C4 C5 C6 -5.6(3) . . . . ?
C3 C4 C5 C3 -3.3(4) . . . 3_766 ?
Cl2 C4 C5 C3 174.29(17) . . . 3_766 ?
C4 C5 C6 F4 -1.9(4) . . . . ?
C3 C5 C6 F4 178.2(2) 3_766 . . . ?
C4 C5 C6 C7 178.0(2) . . . . ?
C3 C5 C6 C7 -1.9(3) 3_766 . . . ?
F4 C6 C7 F5 0.8(3) . . . . ?
C5 C6 C7 F5 -179.1(2) . . . . ?
F4 C6 C7 C1 -179.3(2) . . . 3_766 ?
C5 C6 C7 C1 0.8(4) . . . 3_766 ?
O1_5 Al1 O1_1 C1_1 -58.0(15) . . . . ?
O1_4 Al1 O1_1 C1_1 74.0(14) . . . . ?
O1_3 Al1 O1_1 C1_1 73.3(4) . . . . ?
O1_2 Al1 O1_1 C1_1 -56.7(4) . . . . ?
F1 Al1 O1_1 C1_1 -170.1(2) . . . . ?
Al1 O1_1 C1_1 C4_1 -165.3(2) . . . . ?
Al1 O1_1 C1_1 C3_1 73.8(3) . . . . ?
Al1 O1_1 C1_1 C2_1 -46.2(3) . . . . ?
O1_1 C1_1 C2_1 F3_1 44.5(3) . . . . ?
C4_1 C1_1 C2_1 F3_1 163.3(2) . . . . ?
C3_1 C1_1 C2_1 F3_1 -77.2(3) . . . . ?
O1_1 C1_1 C2_1 F2_1 168.5(2) . . . . ?
C4_1 C1_1 C2_1 F2_1 -72.8(3) . . . . ?
C3_1 C1_1 C2_1 F2_1 46.7(3) . . . . ?
O1_1 C1_1 C2_1 F1_1 -71.7(3) . . . . ?
C4_1 C1_1 C2_1 F1_1 47.1(3) . . . . ?
C3_1 C1_1 C2_1 F1_1 166.6(2) . . . . ?
O1_1 C1_1 C3_1 F4_1 40.0(3) . . . . ?
C4_1 C1_1 C3_1 F4_1 -79.8(3) . . . . ?
C2_1 C1_1 C3_1 F4_1 161.5(3) . . . . ?
O1_1 C1_1 C3_1 F6_1 163.1(2) . . . . ?
C4_1 C1_1 C3_1 F6_1 43.3(3) . . . . ?
C2_1 C1_1 C3_1 F6_1 -75.5(3) . . . . ?
O1_1 C1_1 C3_1 F5_1 -78.0(3) . . . . ?
C4_1 C1_1 C3_1 F5_1 162.2(2) . . . . ?
C2_1 C1_1 C3_1 F5_1 43.4(3) . . . . ?
O1_1 C1_1 C4_1 F9_1 43.3(3) . . . . ?
C3_1 C1_1 C4_1 F9_1 164.8(3) . . . . ?
C2_1 C1_1 C4_1 F9_1 -77.0(3) . . . . ?
O1_1 C1_1 C4_1 F8_1 167.3(3) . . . . ?
C3_1 C1_1 C4_1 F8_1 -71.2(3) . . . . ?
C2_1 C1_1 C4_1 F8_1 47.1(3) . . . . ?
O1_1 C1_1 C4_1 F7_1 -75.8(3) . . . . ?
C3_1 C1_1 C4_1 F7_1 45.7(3) . . . . ?
C2_1 C1_1 C4_1 F7_1 163.9(2) . . . . ?
O1_3 Al1 O1_2 C1_2 21.8(13) . . . . ?
O1_1 Al1 O1_2 C1_2 154.1(10) . . . . ?
F1 Al1 O1_2 C1_2 -96.2(11) . . . . ?
Al1 O1_2 C1_2 C4_2 48.7(12) . . . . ?
Al1 O1_2 C1_2 C2_2 167.8(10) . . . . ?
Al1 O1_2 C1_2 C3_2 -73.6(12) . . . . ?
O1_2 C1_2 C2_2 F2_2 162.7(5) . . . . ?
C4_2 C1_2 C2_2 F2_2 -77.0(5) . . . . ?
C3_2 C1_2 C2_2 F2_2 43.9(5) . . . . ?
O1_2 C1_2 C2_2 F1_2 -75.3(5) . . . . ?
C4_2 C1_2 C2_2 F1_2 45.0(5) . . . . ?
C3_2 C1_2 C2_2 F1_2 166.0(4) . . . . ?
O1_2 C1_2 C2_2 F3_2 42.6(5) . . . . ?
C4_2 C1_2 C2_2 F3_2 163.0(4) . . . . ?
C3_2 C1_2 C2_2 F3_2 -76.1(4) . . . . ?
O1_2 C1_2 C3_2 F4_2 49.1(6) . . . . ?
C4_2 C1_2 C3_2 F4_2 -73.6(4) . . . . ?
C2_2 C1_2 C3_2 F4_2 166.4(4) . . . . ?
O1_2 C1_2 C3_2 F5_2 -70.2(5) . . . . ?
C4_2 C1_2 C3_2 F5_2 167.2(4) . . . . ?
C2_2 C1_2 C3_2 F5_2 47.1(4) . . . . ?
O1_2 C1_2 C3_2 F6_2 169.6(6) . . . . ?
C4_2 C1_2 C3_2 F6_2 46.9(5) . . . . ?
C2_2 C1_2 C3_2 F6_2 -73.1(5) . . . . ?
O1_2 C1_2 C4_2 F9_2 40.6(6) . . . . ?
C2_2 C1_2 C4_2 F9_2 -77.4(4) . . . . ?
C3_2 C1_2 C4_2 F9_2 162.3(4) . . . . ?
O1_2 C1_2 C4_2 F8_2 161.9(6) . . . . ?
C2_2 C1_2 C4_2 F8_2 43.9(5) . . . . ?
C3_2 C1_2 C4_2 F8_2 -76.4(5) . . . . ?
O1_2 C1_2 C4_2 F7_2 -77.7(5) . . . . ?
C2_2 C1_2 C4_2 F7_2 164.3(4) . . . . ?
C3_2 C1_2 C4_2 F7_2 44.0(4) . . . . ?
O1_2 Al1 O1_3 C1_3 -145.3(13) . . . . ?
O1_1 Al1 O1_3 C1_3 86.3(13) . . . . ?
F1 Al1 O1_3 C1_3 -27.3(14) . . . . ?
Al1 O1_3 C1_3 C3_3 -69.6(14) . . . . ?
Al1 O1_3 C1_3 C2_3 170.7(12) . . . . ?
Al1 O1_3 C1_3 C4_3 51.2(14) . . . . ?
O1_3 C1_3 C2_3 F1_3 -73.8(6) . . . . ?
C3_3 C1_3 C2_3 F1_3 166.0(4) . . . . ?
C4_3 C1_3 C2_3 F1_3 46.2(5) . . . . ?
O1_3 C1_3 C2_3 F3_3 44.9(6) . . . . ?
C3_3 C1_3 C2_3 F3_3 -75.3(5) . . . . ?
C4_3 C1_3 C2_3 F3_3 164.9(4) . . . . ?
O1_3 C1_3 C2_3 F2_3 165.7(5) . . . . ?
C3_3 C1_3 C2_3 F2_3 45.5(4) . . . . ?
C4_3 C1_3 C2_3 F2_3 -74.3(4) . . . . ?
O1_3 C1_3 C3_3 F5_3 -76.6(5) . . . . ?
C2_3 C1_3 C3_3 F5_3 42.6(4) . . . . ?
C4_3 C1_3 C3_3 F5_3 162.3(3) . . . . ?
O1_3 C1_3 C3_3 F4_3 42.4(6) . . . . ?
C2_3 C1_3 C3_3 F4_3 161.7(5) . . . . ?
C4_3 C1_3 C3_3 F4_3 -78.7(5) . . . . ?
O1_3 C1_3 C3_3 F6_3 162.6(6) . . . . ?
C2_3 C1_3 C3_3 F6_3 -78.2(5) . . . . ?
C4_3 C1_3 C3_3 F6_3 41.5(5) . . . . ?
O1_3 C1_3 C4_3 F9_3 40.0(6) . . . . ?
C3_3 C1_3 C4_3 F9_3 161.2(3) . . . . ?
C2_3 C1_3 C4_3 F9_3 -79.1(4) . . . . ?
O1_3 C1_3 C4_3 F8_3 161.8(5) . . . . ?
C3_3 C1_3 C4_3 F8_3 -76.9(4) . . . . ?
C2_3 C1_3 C4_3 F8_3 42.7(4) . . . . ?
O1_3 C1_3 C4_3 F7_3 -77.7(5) . . . . ?
C3_3 C1_3 C4_3 F7_3 43.5(4) . . . . ?
C2_3 C1_3 C4_3 F7_3 163.2(3) . . . . ?
O1_5 Al1 O1_4 C1_4 -158(6) . . . . ?
O1_1 Al1 O1_4 C1_4 71(7) . . . . ?
F1 Al1 O1_4 C1_4 -43(7) . . . . ?
Al1 O1_4 C1_4 C4_4 -128(6) . . . . ?
Al1 O1_4 C1_4 C2_4 112(6) . . . . ?
Al1 O1_4 C1_4 C3_4 -8(7) . . . . ?
O1_4 C1_4 C2_4 F2_4 -163(2) . . . . ?
C4_4 C1_4 C2_4 F2_4 76.3(14) . . . . ?
C3_4 C1_4 C2_4 F2_4 -44.1(15) . . . . ?
O1_4 C1_4 C2_4 F1_4 75(2) . . . . ?
C4_4 C1_4 C2_4 F1_4 -45.4(18) . . . . ?
C3_4 C1_4 C2_4 F1_4 -165.8(16) . . . . ?
O1_4 C1_4 C2_4 F3_4 -45(2) . . . . ?
C4_4 C1_4 C2_4 F3_4 -164.9(15) . . . . ?
C3_4 C1_4 C2_4 F3_4 74.7(17) . . . . ?
O1_4 C1_4 C3_4 F6_4 -162(2) . . . . ?
C4_4 C1_4 C3_4 F6_4 -41.4(19) . . . . ?
C2_4 C1_4 C3_4 F6_4 79.4(19) . . . . ?
O1_4 C1_4 C3_4 F5_4 79(2) . . . . ?
C4_4 C1_4 C3_4 F5_4 -161.2(13) . . . . ?
C2_4 C1_4 C3_4 F5_4 -40.4(16) . . . . ?
O1_4 C1_4 C3_4 F4_4 -39(3) . . . . ?
C4_4 C1_4 C3_4 F4_4 81(2) . . . . ?
C2_4 C1_4 C3_4 F4_4 -158.5(19) . . . . ?
O1_4 C1_4 C4_4 F9_4 -45(2) . . . . ?
C2_4 C1_4 C4_4 F9_4 74.7(18) . . . . ?
C3_4 C1_4 C4_4 F9_4 -164.3(16) . . . . ?
O1_4 C1_4 C4_4 F7_4 75(2) . . . . ?
C2_4 C1_4 C4_4 F7_4 -165.7(12) . . . . ?
C3_4 C1_4 C4_4 F7_4 -44.7(15) . . . . ?
O1_4 C1_4 C4_4 F8_4 -164(2) . . . . ?
C2_4 C1_4 C4_4 F8_4 -44.3(14) . . . . ?
C3_4 C1_4 C4_4 F8_4 76.7(13) . . . . ?
O1_4 Al1 O1_5 C1_5 16(6) . . . . ?
O1_1 Al1 O1_5 C1_5 152(5) . . . . ?
F1 Al1 O1_5 C1_5 -99(5) . . . . ?
Al1 O1_5 C1_5 C4_5 67(5) . . . . ?
Al1 O1_5 C1_5 C2_5 -55(6) . . . . ?
Al1 O1_5 C1_5 C3_5 -175(5) . . . . ?
O1_5 C1_5 C2_5 F3_5 -43(2) . . . . ?
C4_5 C1_5 C2_5 F3_5 -163.5(14) . . . . ?
C3_5 C1_5 C2_5 F3_5 76.8(16) . . . . ?
O1_5 C1_5 C2_5 F1_5 77(2) . . . . ?
C4_5 C1_5 C2_5 F1_5 -43.0(16) . . . . ?
C3_5 C1_5 C2_5 F1_5 -162.8(13) . . . . ?
O1_5 C1_5 C2_5 F2_5 -163(2) . . . . ?
C4_5 C1_5 C2_5 F2_5 76(2) . . . . ?
C3_5 C1_5 C2_5 F2_5 -43(2) . . . . ?
O1_5 C1_5 C3_5 F4_5 -44(2) . . . . ?
C4_5 C1_5 C3_5 F4_5 74.4(16) . . . . ?
C2_5 C1_5 C3_5 F4_5 -164.9(15) . . . . ?
O1_5 C1_5 C3_5 F6_5 -165(2) . . . . ?
C4_5 C1_5 C3_5 F6_5 -46(2) . . . . ?
C2_5 C1_5 C3_5 F6_5 75(2) . . . . ?
O1_5 C1_5 C3_5 F5_5 75(2) . . . . ?
C4_5 C1_5 C3_5 F5_5 -166.0(14) . . . . ?
C2_5 C1_5 C3_5 F5_5 -45.3(17) . . . . ?
O1_5 C1_5 C4_5 F9_5 -44(2) . . . . ?
C2_5 C1_5 C4_5 F9_5 76.7(15) . . . . ?
C3_5 C1_5 C4_5 F9_5 -163.5(14) . . . . ?
O1_5 C1_5 C4_5 F7_5 75(2) . . . . ?
C2_5 C1_5 C4_5 F7_5 -164.0(14) . . . . ?
C3_5 C1_5 C4_5 F7_5 -44.2(16) . . . . ?
O1_5 C1_5 C4_5 F8_5 -166(2) . . . . ?
C2_5 C1_5 C4_5 F8_5 -45(2) . . . . ?
C3_5 C1_5 C4_5 F8_5 75.0(19) . . . . ?
